data_7014689
loop_
_publ_author_name
'Chang, Kai-Chieh'
'Lu, Chia-Fu'
'Wang, Po-Yang'
'Lu, Duan-Yen'
'Chen, Hong-Zhang'
'Kuo, Ting-Shen'
'Tsai, Yi-Chou'

_publ_section_title
;
 Ligand-controlled synthesis of vanadium(i) \b-diketiminates and their
 catalysis in cyclotrimerization of alkynes.
;
_journal_issue 10
_journal_name_full 'Dalton transactions (Cambridge, England : 2003)'
_journal_page_first 2324
_journal_page_last 2331
_journal_paper_doi 10.1039/c0dt01061h
_journal_volume 40
_journal_year 2011
_chemical_formula_moiety 'C50 H66 N4 V2'
_chemical_formula_sum 'C50 H66 N4 V2'
_chemical_formula_weight 824.95
_chemical_name_systematic
;
?
;
_space_group_IT_number 2
_symmetry_cell_setting triclinic
_symmetry_space_group_name_Hall '-P 1'
_symmetry_space_group_name_H-M 'P -1'
_atom_sites_solution_hydrogens geom
_atom_sites_solution_primary direct
_atom_sites_solution_secondary difmap
_audit_creation_method SHELXL-97
_cell_angle_alpha 92.5130(10)
_cell_angle_beta 91.6470(10)
_cell_angle_gamma 91.8330(10)
_cell_formula_units_Z 2
_cell_length_a 11.7457(3)
_cell_length_b 13.2452(3)
_cell_length_c 14.0750(4)
_cell_measurement_reflns_used 42676
_cell_measurement_temperature 200(2)
_cell_measurement_theta_max 25.028
_cell_measurement_theta_min 2.037
_cell_volume 2185.48(10)
_computing_cell_refinement 'HKL Scalepack (Otwinowski & Minor 1997)'
_computing_data_collection 'Collect (Nonius BV, 1997-2000)'
_computing_data_reduction 'HKL Denzo and Scalepack'
_computing_molecular_graphics 'Ortep-3 for Windows (Farrugia, 1997)'
_computing_publication_material 'WinGX publication routines (Farrugia, 1999)'
_computing_structure_refinement 'SHELXL-97 (Sheldrick, 1997)'
_computing_structure_solution 'SHELXS-86 (Sheldrick, 1986)'
_diffrn_ambient_temperature 200(2)
_diffrn_detector_area_resol_mean 9
_diffrn_measured_fraction_theta_full 0.993
_diffrn_measured_fraction_theta_max 0.993
_diffrn_measurement_device_type KappaCCD
_diffrn_measurement_method 'CCD rotation images, thick slices'
_diffrn_radiation_monochromator graphite
_diffrn_radiation_source 'fine-focus sealed tube'
_diffrn_radiation_type MoK\a
_diffrn_radiation_wavelength 0.71073
_diffrn_reflns_av_R_equivalents 0.0707
_diffrn_reflns_av_sigmaI/netI 0.0553
_diffrn_reflns_limit_h_max 13
_diffrn_reflns_limit_h_min -13
_diffrn_reflns_limit_k_max 15
_diffrn_reflns_limit_k_min -15
_diffrn_reflns_limit_l_max 16
_diffrn_reflns_limit_l_min -16
_diffrn_reflns_number 26211
_diffrn_reflns_theta_full 25.09
_diffrn_reflns_theta_max 25.09
_diffrn_reflns_theta_min 2.07
_exptl_absorpt_coefficient_mu 0.466
_exptl_absorpt_correction_T_max 0.9158
_exptl_absorpt_correction_T_min 0.7981
_exptl_absorpt_correction_type multi-scan
_exptl_absorpt_process_details
;
?
;
_exptl_crystal_colour black
_exptl_crystal_density_diffrn 1.254
_exptl_crystal_density_method 'not measured'
_exptl_crystal_description prism
_exptl_crystal_F_000 880
_exptl_crystal_size_max 0.4
_exptl_crystal_size_mid 0.3
_exptl_crystal_size_min 0.2
_refine_diff_density_max 0.493
_refine_diff_density_min -0.800
_refine_diff_density_rms 0.200
_refine_ls_extinction_method none
_refine_ls_goodness_of_fit_ref 1.063
_refine_ls_hydrogen_treatment noref
_refine_ls_matrix_type full
_refine_ls_number_parameters 505
_refine_ls_number_reflns 7720
_refine_ls_number_restraints 0
_refine_ls_restrained_S_all 1.063
_refine_ls_R_factor_all 0.0821
_refine_ls_R_factor_gt 0.0534
_refine_ls_shift/su_max 0.001
_refine_ls_shift/su_mean 0.000
_refine_ls_structure_factor_coef Fsqd
_refine_ls_weighting_details 'calc w=1/[\s^2^(Fo^2^)+(0.0671P)^2^+2.1225P] where P=(Fo^2^+2Fc^2^)/3'
_refine_ls_weighting_scheme calc
_refine_ls_wR_factor_gt 0.1322
_refine_ls_wR_factor_ref 0.1501
_reflns_number_gt 5830
_reflns_number_total 7720
_reflns_threshold_expression >2sigma(I)
_cod_data_source_file C0DT01061H.TXT
_cod_data_source_block 8794
_cod_database_code 7014689

loop_
_symmetry_equiv_pos_as_xyz
'x, y, z'
'-x, -y, -z'

loop_
_atom_site_label
_atom_site_type_symbol
_atom_site_fract_x
_atom_site_fract_y
_atom_site_fract_z
_atom_site_U_iso_or_equiv
_atom_site_adp_type
_atom_site_occupancy
_atom_site_symmetry_multiplicity
_atom_site_calc_flag
_atom_site_refinement_flags
_atom_site_disorder_assembly
_atom_site_disorder_group
V1 V 0.42726(5) 0.36250(4) 0.54022(4) 0.02939(16) Uani 1 1 d . . .
V2 V 0.06496(5) 0.86344(4) 0.04227(4) 0.03189(17) Uani 1 1 d . . .
N1 N 0.3504(2) 0.28579(18) 0.64714(18) 0.0310(6) Uani 1 1 d . . .
N2 N 0.4590(2) 0.48190(18) 0.63506(18) 0.0303(6) Uani 1 1 d . . .
N3 N 0.1466(2) 0.78856(19) 0.14903(18) 0.0337(6) Uani 1 1 d . . .
N4 N 0.0510(2) 0.98443(18) 0.13564(18) 0.0327(6) Uani 1 1 d . . .
C1 C 0.2993(3) 0.1867(2) 0.6203(2) 0.0332(8) Uani 1 1 d . . .
C2 C 0.1874(3) 0.1792(3) 0.5846(2) 0.0367(8) Uani 1 1 d . . .
C3 C 0.1177(3) 0.2724(3) 0.5790(3) 0.0459(9) Uani 1 1 d . . .
H3A H 0.0964 0.2924 0.6430 0.055 Uiso 1 1 calc R . .
H3B H 0.1663 0.3264 0.5565 0.055 Uiso 1 1 calc R . .
C4 C 0.0111(4) 0.2650(3) 0.5170(3) 0.0610(11) Uani 1 1 d . . .
H4A H -0.0258 0.3287 0.5197 0.091 Uiso 1 1 calc R . .
H4B H -0.0395 0.2134 0.5392 0.091 Uiso 1 1 calc R . .
H4C H 0.0304 0.2482 0.4525 0.091 Uiso 1 1 calc R . .
C5 C 0.1422(3) 0.0833(3) 0.5559(2) 0.0454(9) Uani 1 1 d . . .
H5 H 0.0679 0.0763 0.5313 0.054 Uiso 1 1 calc R . .
C6 C 0.2073(4) -0.0010(3) 0.5638(3) 0.0505(10) Uani 1 1 d . . .
H6 H 0.1764 -0.0643 0.5440 0.061 Uiso 1 1 calc R . .
C7 C 0.3168(4) 0.0071(2) 0.6005(3) 0.0447(9) Uani 1 1 d . . .
H7 H 0.3593 -0.0507 0.6051 0.054 Uiso 1 1 calc R . .
C8 C 0.3656(3) 0.1014(2) 0.6312(2) 0.0376(8) Uani 1 1 d . . .
C9 C 0.4835(3) 0.1123(3) 0.6738(3) 0.0487(10) Uani 1 1 d . . .
H9A H 0.5237 0.1653 0.6416 0.058 Uiso 1 1 calc R . .
H9B H 0.4777 0.1354 0.7398 0.058 Uiso 1 1 calc R . .
C10 C 0.5549(4) 0.0219(3) 0.6713(4) 0.0821(16) Uani 1 1 d . . .
H10A H 0.6280 0.0390 0.7009 0.123 Uiso 1 1 calc R . .
H10B H 0.5647 -0.0008 0.6064 0.123 Uiso 1 1 calc R . .
H10C H 0.5182 -0.0310 0.7049 0.123 Uiso 1 1 calc R . .
C11 C 0.2788(3) 0.2497(3) 0.8064(2) 0.0413(9) Uani 1 1 d . . .
H11A H 0.2509 0.1888 0.7729 0.062 Uiso 1 1 calc R . .
H11B H 0.2159 0.2857 0.8317 0.062 Uiso 1 1 calc R . .
H11C H 0.3296 0.2329 0.8576 0.062 Uiso 1 1 calc R . .
C12 C 0.3424(3) 0.3159(2) 0.7384(2) 0.0321(7) Uani 1 1 d . . .
C13 C 0.3880(3) 0.4078(2) 0.7761(2) 0.0350(8) Uani 1 1 d . . .
H13 H 0.3817 0.4188 0.8415 0.042 Uiso 1 1 calc R . .
C14 C 0.4420(3) 0.4859(2) 0.7289(2) 0.0317(7) Uani 1 1 d . . .
C15 C 0.4807(4) 0.5780(2) 0.7907(2) 0.0431(9) Uani 1 1 d . . .
H15A H 0.5170 0.6268 0.7521 0.065 Uiso 1 1 calc R . .
H15B H 0.5337 0.5582 0.8391 0.065 Uiso 1 1 calc R . .
H15C H 0.4159 0.6072 0.8200 0.065 Uiso 1 1 calc R . .
C16 C 0.5053(3) 0.5754(2) 0.6009(2) 0.0307(7) Uani 1 1 d . . .
C17 C 0.6265(3) 0.5925(2) 0.6010(2) 0.0337(8) Uani 1 1 d . . .
C18 C 0.7053(3) 0.5155(3) 0.6410(3) 0.0411(8) Uani 1 1 d . . .
H18A H 0.6806 0.4489 0.6154 0.049 Uiso 1 1 calc R . .
H18B H 0.6972 0.5159 0.7094 0.049 Uiso 1 1 calc R . .
C19 C 0.8311(4) 0.5316(3) 0.6206(3) 0.0592(11) Uani 1 1 d . . .
H19A H 0.8739 0.4793 0.6485 0.089 Uiso 1 1 calc R . .
H19B H 0.8577 0.5963 0.6474 0.089 Uiso 1 1 calc R . .
H19C H 0.8409 0.5294 0.5531 0.089 Uiso 1 1 calc R . .
C20 C 0.6655(3) 0.6973(3) 0.5939(2) 0.0406(9) Uani 1 1 d . . .
H20 H 0.7418 0.7149 0.6070 0.049 Uiso 1 1 calc R . .
C21 C 0.5925(4) 0.7706(2) 0.5684(2) 0.0421(9) Uani 1 1 d . . .
H21 H 0.6183 0.8377 0.5683 0.051 Uiso 1 1 calc R . .
C22 C 0.4775(4) 0.7446(2) 0.5423(3) 0.0441(9) Uani 1 1 d . . .
H22 H 0.4330 0.7891 0.5093 0.053 Uiso 1 1 calc R . .
C23 C 0.4304(3) 0.6473(2) 0.5681(2) 0.0344(8) Uani 1 1 d . . .
C24 C 0.3027(3) 0.6327(3) 0.5671(3) 0.0447(9) Uani 1 1 d . . .
H24A H 0.2836 0.5609 0.5658 0.054 Uiso 1 1 calc R . .
H24B H 0.2712 0.6594 0.5093 0.054 Uiso 1 1 calc R . .
C25 C 0.2467(4) 0.6840(4) 0.6526(3) 0.0641(12) Uani 1 1 d . . .
H25A H 0.1659 0.6705 0.6484 0.096 Uiso 1 1 calc R . .
H25B H 0.2620 0.7557 0.6528 0.096 Uiso 1 1 calc R . .
H25C H 0.2772 0.6580 0.7103 0.096 Uiso 1 1 calc R . .
C26 C 0.1872(3) 0.6893(2) 0.1237(2) 0.0338(8) Uani 1 1 d . . .
C27 C 0.1145(3) 0.6042(2) 0.1360(2) 0.0361(8) Uani 1 1 d . . .
C28 C 0.0019(3) 0.6178(3) 0.1820(3) 0.0457(9) Uani 1 1 d . . .
H28A H 0.0168 0.6438 0.2468 0.055 Uiso 1 1 calc R . .
H28B H -0.0382 0.6692 0.1487 0.055 Uiso 1 1 calc R . .
C29 C -0.0764(4) 0.5267(3) 0.1853(4) 0.0624(12) Uani 1 1 d . . .
H29A H -0.1449 0.5451 0.2164 0.094 Uiso 1 1 calc R . .
H29B H -0.0395 0.4755 0.2199 0.094 Uiso 1 1 calc R . .
H29C H -0.0951 0.5012 0.1217 0.094 Uiso 1 1 calc R . .
C30 C 0.1516(3) 0.5098(2) 0.1054(2) 0.0421(9) Uani 1 1 d . . .
H30 H 0.1052 0.4525 0.1126 0.051 Uiso 1 1 calc R . .
C31 C 0.2560(3) 0.5001(3) 0.0646(3) 0.0457(9) Uani 1 1 d . . .
H31 H 0.2786 0.4366 0.0432 0.055 Uiso 1 1 calc R . .
C32 C 0.3279(3) 0.5838(3) 0.0550(3) 0.0447(9) Uani 1 1 d . . .
H32 H 0.3987 0.5759 0.0281 0.054 Uiso 1 1 calc R . .
C33 C 0.2946(3) 0.6803(3) 0.0854(2) 0.0377(8) Uani 1 1 d . . .
C34 C 0.3725(3) 0.7725(3) 0.0796(3) 0.0497(10) Uani 1 1 d . . .
H34A H 0.3269 0.8280 0.0595 0.060 Uiso 1 1 calc R . .
H34B H 0.4026 0.7906 0.1432 0.060 Uiso 1 1 calc R . .
C35 C 0.4712(4) 0.7637(3) 0.0144(3) 0.0594(11) Uani 1 1 d . . .
H35A H 0.5147 0.8264 0.0168 0.089 Uiso 1 1 calc R . .
H35B H 0.4431 0.7486 -0.0496 0.089 Uiso 1 1 calc R . .
H35C H 0.5189 0.7105 0.0342 0.089 Uiso 1 1 calc R . .
C36 C 0.2295(3) 0.7551(3) 0.3077(2) 0.0441(9) Uani 1 1 d . . .
H36A H 0.2480 0.6930 0.2748 0.066 Uiso 1 1 calc R . .
H36B H 0.1827 0.7404 0.3606 0.066 Uiso 1 1 calc R . .
H36C H 0.2983 0.7902 0.3305 0.066 Uiso 1 1 calc R . .
C37 C 0.1652(3) 0.8208(2) 0.2401(2) 0.0353(8) Uani 1 1 d . . .
C38 C 0.1295(3) 0.9134(3) 0.2770(2) 0.0396(8) Uani 1 1 d . . .
H38 H 0.1420 0.9255 0.3421 0.047 Uiso 1 1 calc R . .
C39 C 0.0776(3) 0.9902(2) 0.2291(2) 0.0349(8) Uani 1 1 d . . .
C40 C 0.0519(3) 1.0841(3) 0.2896(2) 0.0427(9) Uani 1 1 d . . .
H40A H 0.0158 1.1321 0.2506 0.064 Uiso 1 1 calc R . .
H40B H 0.1217 1.1135 0.3172 0.064 Uiso 1 1 calc R . .
H40C H 0.0020 1.0659 0.3394 0.064 Uiso 1 1 calc R . .
C41 C 0.0094(3) 1.0772(2) 0.0992(2) 0.0320(8) Uani 1 1 d . . .
C42 C 0.0887(3) 1.1469(2) 0.0642(2) 0.0348(8) Uani 1 1 d . . .
C43 C 0.2148(3) 1.1302(3) 0.0624(3) 0.0431(9) Uani 1 1 d . . .
H43A H 0.2444 1.1561 0.0043 0.052 Uiso 1 1 calc R . .
H43B H 0.2274 1.0582 0.0615 0.052 Uiso 1 1 calc R . .
C44 C 0.2811(4) 1.1818(4) 0.1482(3) 0.0665(12) Uani 1 1 d . . .
H44A H 0.3607 1.1687 0.1434 0.100 Uiso 1 1 calc R . .
H44B H 0.2534 1.1555 0.2059 0.100 Uiso 1 1 calc R . .
H44C H 0.2707 1.2534 0.1486 0.100 Uiso 1 1 calc R . .
C45 C 0.0483(3) 1.2431(2) 0.0362(2) 0.0423(9) Uani 1 1 d . . .
H45 H 0.0937 1.2857 0.0011 0.051 Uiso 1 1 calc R . .
C46 C -0.0611(4) 1.2716(2) 0.0630(2) 0.0432(9) Uani 1 1 d . . .
H46 H -0.0806 1.3391 0.0615 0.052 Uiso 1 1 calc R . .
C47 C -0.1396(3) 1.2004(2) 0.0913(2) 0.0417(9) Uani 1 1 d . . .
H47 H -0.2130 1.2198 0.1048 0.050 Uiso 1 1 calc R . .
C48 C -0.1101(3) 1.0958(2) 0.1006(2) 0.0349(8) Uani 1 1 d . . .
C49 C -0.1915(3) 1.0212(3) 0.1437(3) 0.0422(9) Uani 1 1 d . . .
H49A H -0.1770 1.0233 0.2120 0.051 Uiso 1 1 calc R . .
H49B H -0.1749 0.9538 0.1193 0.051 Uiso 1 1 calc R . .
C50 C -0.3172(4) 1.0386(3) 0.1250(3) 0.0591(11) Uani 1 1 d . . .
H50A H -0.3620 0.9877 0.1548 0.089 Uiso 1 1 calc R . .
H50B H -0.3335 1.0348 0.0577 0.089 Uiso 1 1 calc R . .
H50C H -0.3356 1.1042 0.1507 0.089 Uiso 1 1 calc R . .

loop_
_atom_site_aniso_label
_atom_site_aniso_U_11
_atom_site_aniso_U_22
_atom_site_aniso_U_33
_atom_site_aniso_U_23
_atom_site_aniso_U_13
_atom_site_aniso_U_12
V1 0.0471(4) 0.0185(3) 0.0227(3) 0.0035(2) 0.0027(2) -0.0019(2)
V2 0.0538(4) 0.0204(3) 0.0217(3) 0.0032(2) 0.0034(2) -0.0007(2)
N1 0.0439(17) 0.0202(13) 0.0288(14) 0.0043(10) -0.0001(12) -0.0036(11)
N2 0.0461(17) 0.0215(13) 0.0234(14) 0.0046(10) 0.0009(11) -0.0018(11)
N3 0.0491(18) 0.0249(13) 0.0277(15) 0.0051(11) 0.0042(12) 0.0008(12)
N4 0.0531(18) 0.0214(13) 0.0240(14) 0.0044(10) 0.0042(12) -0.0004(12)
C1 0.049(2) 0.0244(16) 0.0264(17) 0.0050(13) 0.0059(15) -0.0077(14)
C2 0.046(2) 0.0354(18) 0.0280(17) 0.0018(14) 0.0057(15) -0.0062(15)
C3 0.051(2) 0.049(2) 0.037(2) -0.0046(16) 0.0016(17) 0.0005(18)
C4 0.051(3) 0.066(3) 0.066(3) 0.001(2) -0.003(2) 0.000(2)
C5 0.057(3) 0.044(2) 0.034(2) 0.0008(16) 0.0020(17) -0.0165(18)
C6 0.077(3) 0.036(2) 0.037(2) -0.0010(16) 0.004(2) -0.0179(19)
C7 0.069(3) 0.0227(17) 0.042(2) 0.0051(15) 0.0089(19) -0.0014(17)
C8 0.053(2) 0.0258(17) 0.0340(18) 0.0083(14) 0.0072(16) -0.0041(15)
C9 0.061(3) 0.0338(19) 0.052(2) 0.0150(17) 0.0009(19) -0.0011(17)
C10 0.070(3) 0.047(3) 0.130(5) 0.008(3) 0.005(3) 0.017(2)
C11 0.058(2) 0.0351(18) 0.0306(19) 0.0084(14) 0.0070(16) -0.0078(16)
C12 0.043(2) 0.0289(16) 0.0248(16) 0.0092(13) 0.0022(14) -0.0009(14)
C13 0.051(2) 0.0337(17) 0.0208(16) 0.0053(13) 0.0044(14) -0.0043(15)
C14 0.046(2) 0.0222(15) 0.0273(17) 0.0023(12) 0.0007(14) -0.0012(14)
C15 0.076(3) 0.0306(18) 0.0224(17) -0.0011(13) 0.0042(16) -0.0072(17)
C16 0.052(2) 0.0203(15) 0.0197(16) 0.0011(12) 0.0027(14) -0.0029(14)
C17 0.052(2) 0.0259(16) 0.0226(16) 0.0020(12) 0.0003(14) -0.0071(15)
C18 0.052(2) 0.0388(19) 0.0328(19) 0.0079(15) -0.0045(16) -0.0040(16)
C19 0.056(3) 0.053(2) 0.069(3) 0.020(2) -0.008(2) 0.000(2)
C20 0.059(2) 0.0340(19) 0.0273(18) 0.0000(14) 0.0008(16) -0.0149(17)
C21 0.075(3) 0.0201(16) 0.0307(18) -0.0007(13) 0.0092(17) -0.0095(17)
C22 0.075(3) 0.0205(16) 0.039(2) 0.0072(14) 0.0155(18) 0.0095(17)
C23 0.053(2) 0.0213(15) 0.0290(17) 0.0026(13) 0.0058(15) 0.0018(14)
C24 0.059(3) 0.0328(19) 0.043(2) 0.0071(16) 0.0018(18) 0.0095(17)
C25 0.064(3) 0.079(3) 0.051(3) 0.006(2) 0.013(2) 0.014(2)
C26 0.049(2) 0.0280(16) 0.0244(16) 0.0052(13) -0.0006(14) 0.0052(14)
C27 0.049(2) 0.0304(17) 0.0300(18) 0.0084(13) 0.0013(15) 0.0043(15)
C28 0.061(3) 0.0320(18) 0.045(2) 0.0110(16) 0.0090(18) 0.0034(17)
C29 0.052(3) 0.046(2) 0.090(3) 0.003(2) 0.011(2) -0.0049(19)
C30 0.063(3) 0.0262(17) 0.038(2) 0.0049(14) 0.0013(17) 0.0001(16)
C31 0.063(3) 0.0301(18) 0.044(2) -0.0005(15) 0.0004(19) 0.0091(17)
C32 0.051(2) 0.047(2) 0.037(2) 0.0005(16) 0.0032(17) 0.0091(18)
C33 0.048(2) 0.0367(18) 0.0287(18) 0.0044(14) -0.0019(15) 0.0002(16)
C34 0.059(3) 0.050(2) 0.039(2) -0.0028(17) 0.0044(18) -0.0092(19)
C35 0.053(3) 0.060(3) 0.066(3) 0.009(2) 0.010(2) -0.006(2)
C36 0.066(3) 0.0357(19) 0.0317(19) 0.0085(15) 0.0007(17) 0.0054(17)
C37 0.048(2) 0.0313(17) 0.0270(17) 0.0093(13) 0.0049(15) 0.0016(15)
C38 0.061(2) 0.0354(18) 0.0228(17) 0.0046(14) 0.0020(15) 0.0016(16)
C39 0.052(2) 0.0279(16) 0.0256(17) 0.0039(13) 0.0045(15) -0.0028(15)
C40 0.068(3) 0.0353(19) 0.0253(18) -0.0001(14) 0.0036(16) 0.0032(17)
C41 0.057(2) 0.0205(15) 0.0189(15) 0.0001(12) 0.0020(14) 0.0014(14)
C42 0.059(2) 0.0228(16) 0.0223(16) 0.0020(12) 0.0025(15) -0.0060(15)
C43 0.058(3) 0.0359(19) 0.035(2) 0.0047(15) 0.0063(17) -0.0094(17)
C44 0.065(3) 0.082(3) 0.051(3) 0.002(2) -0.003(2) -0.014(2)
C45 0.069(3) 0.0231(16) 0.0343(19) 0.0058(14) -0.0024(17) -0.0095(16)
C46 0.078(3) 0.0214(16) 0.0299(18) 0.0012(13) -0.0037(18) 0.0029(17)
C47 0.067(3) 0.0322(18) 0.0267(18) 0.0019(14) 0.0071(16) 0.0111(17)
C48 0.058(2) 0.0260(16) 0.0211(16) 0.0018(12) 0.0048(15) 0.0024(15)
C49 0.056(2) 0.0388(19) 0.0331(19) 0.0072(15) 0.0103(16) 0.0025(17)
C50 0.062(3) 0.051(2) 0.066(3) 0.016(2) 0.018(2) 0.001(2)

loop_
_atom_type_symbol
_atom_type_description
_atom_type_scat_dispersion_real
_atom_type_scat_dispersion_imag
_atom_type_scat_source
C C 0.0033 0.0016 'International Tables Vol C Tables 4.2.6.8 and 6.1.1.4'
H H 0.0000 0.0000 'International Tables Vol C Tables 4.2.6.8 and 6.1.1.4'
V V 0.3005 0.5294 'International Tables Vol C Tables 4.2.6.8 and 6.1.1.4'
Cl Cl 0.1484 0.1585 'International Tables Vol C Tables 4.2.6.8 and 6.1.1.4'
N N 0.0061 0.0033 'International Tables Vol C Tables 4.2.6.8 and 6.1.1.4'

loop_
_geom_angle_atom_site_label_1
_geom_angle_atom_site_label_2
_geom_angle_atom_site_label_3
_geom_angle
_geom_angle_site_symmetry_1
_geom_angle_site_symmetry_3
_geom_angle_publ_flag
N2 V1 N1 88.69(10) . . ?
N2 V1 C22 138.24(14) . 2_666 ?
N1 V1 C22 107.77(11) . 2_666 ?
N2 V1 C17 113.44(11) . 2_666 ?
N1 V1 C17 134.91(12) . 2_666 ?
C22 V1 C17 81.97(13) 2_666 2_666 ?
N2 V1 C20 147.41(12) . 2_666 ?
N1 V1 C20 104.22(11) . 2_666 ?
C22 V1 C20 66.40(15) 2_666 2_666 ?
C17 V1 C20 38.32(11) 2_666 2_666 ?
N2 V1 C21 175.23(13) . 2_666 ?
N1 V1 C21 94.14(11) . 2_666 ?
C22 V1 C21 37.08(14) 2_666 2_666 ?
C17 V1 C21 66.98(12) 2_666 2_666 ?
C20 V1 C21 35.10(13) 2_666 2_666 ?
N2 V1 C23 110.38(11) . 2_666 ?
N1 V1 C23 143.07(11) . 2_666 ?
C22 V1 C23 37.87(12) 2_666 2_666 ?
C17 V1 C23 66.99(13) 2_666 2_666 ?
C20 V1 C23 76.87(13) 2_666 2_666 ?
C21 V1 C23 65.18(12) 2_666 2_666 ?
N2 V1 C16 102.43(10) . 2_666 ?
N1 V1 C16 168.37(11) . 2_666 ?
C22 V1 C16 66.02(11) 2_666 2_666 ?
C17 V1 C16 36.86(12) 2_666 2_666 ?
C20 V1 C16 64.49(12) 2_666 2_666 ?
C21 V1 C16 75.00(11) 2_666 2_666 ?
C23 V1 C16 35.20(11) 2_666 2_666 ?
N4 V2 N3 88.70(10) . . ?
N4 V2 C45 137.26(14) . 2_575 ?
N3 V2 C45 108.35(12) . 2_575 ?
N4 V2 C48 113.97(11) . 2_575 ?
N3 V2 C48 134.16(12) . 2_575 ?
C45 V2 C48 82.14(13) 2_575 2_575 ?
N4 V2 C47 148.04(12) . 2_575 ?
N3 V2 C47 103.79(12) . 2_575 ?
C45 V2 C47 66.74(15) 2_575 2_575 ?
C48 V2 C47 38.25(12) 2_575 2_575 ?
N4 V2 C46 174.25(13) . 2_575 ?
N3 V2 C46 94.22(11) . 2_575 ?
C45 V2 C46 37.00(14) 2_575 2_575 ?
C48 V2 C46 67.21(12) 2_575 2_575 ?
C47 V2 C46 35.53(13) 2_575 2_575 ?
N4 V2 C42 110.17(12) . 2_575 ?
N3 V2 C42 143.52(11) . 2_575 ?
C45 V2 C42 37.48(12) 2_575 2_575 ?
C48 V2 C42 67.11(13) 2_575 2_575 ?
C47 V2 C42 76.83(13) 2_575 2_575 ?
C46 V2 C42 64.75(13) 2_575 2_575 ?
N4 V2 C41 102.71(10) . 2_575 ?
N3 V2 C41 167.90(11) . 2_575 ?
C45 V2 C41 65.81(12) 2_575 2_575 ?
C48 V2 C41 36.87(12) 2_575 2_575 ?
C47 V2 C41 64.33(12) 2_575 2_575 ?
C46 V2 C41 74.77(11) 2_575 2_575 ?
C42 V2 C41 35.25(11) 2_575 2_575 ?
C12 N1 C1 115.9(3) . . ?
C12 N1 V1 127.8(2) . . ?
C1 N1 V1 116.35(19) . . ?
C14 N2 C16 113.3(2) . . ?
C14 N2 V1 127.9(2) . . ?
C16 N2 V1 118.83(19) . . ?
C37 N3 C26 115.8(3) . . ?
C37 N3 V2 127.5(2) . . ?
C26 N3 V2 116.7(2) . . ?
C39 N4 C41 114.1(2) . . ?
C39 N4 V2 127.9(2) . . ?
C41 N4 V2 118.04(19) . . ?
C2 C1 C8 122.2(3) . . ?
C2 C1 N1 119.5(3) . . ?
C8 C1 N1 118.3(3) . . ?
C1 C2 C5 118.1(3) . . ?
C1 C2 C3 120.2(3) . . ?
C5 C2 C3 121.7(3) . . ?
C4 C3 C2 117.4(3) . . ?
C4 C3 H3A 107.9 . . ?
C2 C3 H3A 107.9 . . ?
C4 C3 H3B 107.9 . . ?
C2 C3 H3B 107.9 . . ?
H3A C3 H3B 107.2 . . ?
C3 C4 H4A 109.5 . . ?
C3 C4 H4B 109.5 . . ?
H4A C4 H4B 109.5 . . ?
C3 C4 H4C 109.5 . . ?
H4A C4 H4C 109.5 . . ?
H4B C4 H4C 109.5 . . ?
C6 C5 C2 120.4(4) . . ?
C6 C5 H5 119.8 . . ?
C2 C5 H5 119.8 . . ?
C7 C6 C5 120.9(3) . . ?
C7 C6 H6 119.5 . . ?
C5 C6 H6 119.5 . . ?
C6 C7 C8 120.8(3) . . ?
C6 C7 H7 119.6 . . ?
C8 C7 H7 119.6 . . ?
C7 C8 C1 117.5(3) . . ?
C7 C8 C9 122.0(3) . . ?
C1 C8 C9 120.5(3) . . ?
C10 C9 C8 117.9(4) . . ?
C10 C9 H9A 107.8 . . ?
C8 C9 H9A 107.8 . . ?
C10 C9 H9B 107.8 . . ?
C8 C9 H9B 107.8 . . ?
H9A C9 H9B 107.2 . . ?
C9 C10 H10A 109.5 . . ?
C9 C10 H10B 109.5 . . ?
H10A C10 H10B 109.5 . . ?
C9 C10 H10C 109.5 . . ?
H10A C10 H10C 109.5 . . ?
H10B C10 H10C 109.5 . . ?
C12 C11 H11A 109.5 . . ?
C12 C11 H11B 109.5 . . ?
H11A C11 H11B 109.5 . . ?
C12 C11 H11C 109.5 . . ?
H11A C11 H11C 109.5 . . ?
H11B C11 H11C 109.5 . . ?
N1 C12 C13 123.2(3) . . ?
N1 C12 C11 120.1(3) . . ?
C13 C12 C11 116.6(3) . . ?
C12 C13 C14 128.6(3) . . ?
C12 C13 H13 115.7 . . ?
C14 C13 H13 115.7 . . ?
N2 C14 C13 123.4(3) . . ?
N2 C14 C15 120.9(3) . . ?
C13 C14 C15 115.7(3) . . ?
C14 C15 H15A 109.5 . . ?
C14 C15 H15B 109.5 . . ?
H15A C15 H15B 109.5 . . ?
C14 C15 H15C 109.5 . . ?
H15A C15 H15C 109.5 . . ?
H15B C15 H15C 109.5 . . ?
C23 C16 C17 121.6(3) . . ?
C23 C16 N2 119.0(3) . . ?
C17 C16 N2 119.4(3) . . ?
C23 C16 V1 71.10(18) . 2_666 ?
C17 C16 V1 65.85(17) . 2_666 ?
N2 C16 V1 138.6(2) . 2_666 ?
C16 C17 C20 115.7(3) . . ?
C16 C17 C18 120.4(3) . . ?
C20 C17 C18 120.4(3) . . ?
C16 C17 V1 77.29(18) . 2_666 ?
C20 C17 V1 73.49(18) . 2_666 ?
C18 C17 V1 136.3(2) . 2_666 ?
C17 C18 C19 115.6(3) . . ?
C17 C18 H18A 108.4 . . ?
C19 C18 H18A 108.4 . . ?
C17 C18 H18B 108.4 . . ?
C19 C18 H18B 108.4 . . ?
H18A C18 H18B 107.5 . . ?
C18 C19 H19A 109.5 . . ?
C18 C19 H19B 109.5 . . ?
H19A C19 H19B 109.5 . . ?
C18 C19 H19C 109.5 . . ?
H19A C19 H19C 109.5 . . ?
H19B C19 H19C 109.5 . . ?
C21 C20 C17 121.5(3) . . ?
C21 C20 V1 73.7(2) . 2_666 ?
C17 C20 V1 68.19(18) . 2_666 ?
C21 C20 H20 119.2 . . ?
C17 C20 H20 119.2 . . ?
V1 C20 H20 131.9 2_666 . ?
C20 C21 C22 120.2(3) . . ?
C20 C21 V1 71.18(19) . 2_666 ?
C22 C21 V1 66.52(18) . 2_666 ?
C20 C21 H21 119.9 . . ?
C22 C21 H21 119.9 . . ?
V1 C21 H21 136.3 2_666 . ?
C21 C22 C23 118.7(3) . . ?
C21 C22 V1 76.4(2) . 2_666 ?
C23 C22 V1 76.41(18) . 2_666 ?
C21 C22 H22 120.6 . . ?
C23 C22 H22 120.6 . . ?
V1 C22 H22 117.5 2_666 . ?
C16 C23 C22 118.3(3) . . ?
C16 C23 C24 123.4(3) . . ?
C22 C23 C24 118.0(3) . . ?
C16 C23 V1 73.70(19) . 2_666 ?
C22 C23 V1 65.72(18) . 2_666 ?
C24 C23 V1 137.1(2) . 2_666 ?
C23 C24 C25 113.7(3) . . ?
C23 C24 H24A 108.8 . . ?
C25 C24 H24A 108.8 . . ?
C23 C24 H24B 108.8 . . ?
C25 C24 H24B 108.8 . . ?
H24A C24 H24B 107.7 . . ?
C24 C25 H25A 109.5 . . ?
C24 C25 H25B 109.5 . . ?
H25A C25 H25B 109.5 . . ?
C24 C25 H25C 109.5 . . ?
H25A C25 H25C 109.5 . . ?
H25B C25 H25C 109.5 . . ?
C33 C26 C27 121.9(3) . . ?
C33 C26 N3 119.6(3) . . ?
C27 C26 N3 118.5(3) . . ?
C30 C27 C26 117.9(3) . . ?
C30 C27 C28 122.4(3) . . ?
C26 C27 C28 119.7(3) . . ?
C29 C28 C27 117.5(3) . . ?
C29 C28 H28A 107.9 . . ?
C27 C28 H28A 107.9 . . ?
C29 C28 H28B 107.9 . . ?
C27 C28 H28B 107.9 . . ?
H28A C28 H28B 107.2 . . ?
C28 C29 H29A 109.5 . . ?
C28 C29 H29B 109.5 . . ?
H29A C29 H29B 109.5 . . ?
C28 C29 H29C 109.5 . . ?
H29A C29 H29C 109.5 . . ?
H29B C29 H29C 109.5 . . ?
C31 C30 C27 120.8(3) . . ?
C31 C30 H30 119.6 . . ?
C27 C30 H30 119.6 . . ?
C30 C31 C32 120.8(3) . . ?
C30 C31 H31 119.6 . . ?
C32 C31 H31 119.6 . . ?
C31 C32 C33 120.5(4) . . ?
C31 C32 H32 119.8 . . ?
C33 C32 H32 119.8 . . ?
C26 C33 C32 118.1(3) . . ?
C26 C33 C34 120.0(3) . . ?
C32 C33 C34 121.9(3) . . ?
C35 C34 C33 116.9(3) . . ?
C35 C34 H34A 108.1 . . ?
C33 C34 H34A 108.1 . . ?
C35 C34 H34B 108.1 . . ?
C33 C34 H34B 108.1 . . ?
H34A C34 H34B 107.3 . . ?
C34 C35 H35A 109.5 . . ?
C34 C35 H35B 109.5 . . ?
H35A C35 H35B 109.5 . . ?
C34 C35 H35C 109.5 . . ?
H35A C35 H35C 109.5 . . ?
H35B C35 H35C 109.5 . . ?
C37 C36 H36A 109.5 . . ?
C37 C36 H36B 109.5 . . ?
H36A C36 H36B 109.5 . . ?
C37 C36 H36C 109.5 . . ?
H36A C36 H36C 109.5 . . ?
H36B C36 H36C 109.5 . . ?
N3 C37 C38 123.3(3) . . ?
N3 C37 C36 119.6(3) . . ?
C38 C37 C36 117.1(3) . . ?
C39 C38 C37 128.4(3) . . ?
C39 C38 H38 115.8 . . ?
C37 C38 H38 115.8 . . ?
N4 C39 C38 123.7(3) . . ?
N4 C39 C40 120.6(3) . . ?
C38 C39 C40 115.7(3) . . ?
C39 C40 H40A 109.5 . . ?
C39 C40 H40B 109.5 . . ?
H40A C40 H40B 109.5 . . ?
C39 C40 H40C 109.5 . . ?
H40A C40 H40C 109.5 . . ?
H40B C40 H40C 109.5 . . ?
C42 C41 C48 122.2(3) . . ?
C42 C41 N4 118.3(3) . . ?
C48 C41 N4 119.5(3) . . ?
C42 C41 V2 71.61(18) . 2_575 ?
C48 C41 V2 65.92(17) . 2_575 ?
N4 C41 V2 139.1(2) . 2_575 ?
C41 C42 C45 118.0(3) . . ?
C41 C42 C43 123.6(3) . . ?
C45 C42 C43 118.1(3) . . ?
C41 C42 V2 73.14(19) . 2_575 ?
C45 C42 V2 65.43(19) . 2_575 ?
C43 C42 V2 137.5(2) . 2_575 ?
C42 C43 C44 113.0(3) . . ?
C42 C43 H43A 109.0 . . ?
C44 C43 H43A 109.0 . . ?
C42 C43 H43B 109.0 . . ?
C44 C43 H43B 109.0 . . ?
H43A C43 H43B 107.8 . . ?
C43 C44 H44A 109.5 . . ?
C43 C44 H44B 109.5 . . ?
H44A C44 H44B 109.5 . . ?
C43 C44 H44C 109.5 . . ?
H44A C44 H44C 109.5 . . ?
H44B C44 H44C 109.5 . . ?
C46 C45 C42 118.7(3) . . ?
C46 C45 V2 76.0(2) . 2_575 ?
C42 C45 V2 77.09(19) . 2_575 ?
C46 C45 H45 120.6 . . ?
C42 C45 H45 120.6 . . ?
V2 C45 H45 117.2 2_575 . ?
C47 C46 C45 120.5(3) . . ?
C47 C46 V2 71.06(19) . 2_575 ?
C45 C46 V2 67.02(19) . 2_575 ?
C47 C46 H46 119.7 . . ?
C45 C46 H46 119.7 . . ?
V2 C46 H46 136.1 2_575 . ?
C46 C47 C48 121.3(3) . . ?
C46 C47 V2 73.4(2) . 2_575 ?
C48 C47 V2 68.61(18) . 2_575 ?
C46 C47 H47 119.3 . . ?
C48 C47 H47 119.3 . . ?
V2 C47 H47 131.6 2_575 . ?
C41 C48 C47 115.2(3) . . ?
C41 C48 C49 120.3(3) . . ?
C47 C48 C49 120.9(3) . . ?
C41 C48 V2 77.22(18) . 2_575 ?
C47 C48 V2 73.14(18) . 2_575 ?
C49 C48 V2 136.6(2) . 2_575 ?
C48 C49 C50 115.5(3) . . ?
C48 C49 H49A 108.4 . . ?
C50 C49 H49A 108.4 . . ?
C48 C49 H49B 108.4 . . ?
C50 C49 H49B 108.4 . . ?
H49A C49 H49B 107.5 . . ?
C49 C50 H50A 109.5 . . ?
C49 C50 H50B 109.5 . . ?
H50A C50 H50B 109.5 . . ?
C49 C50 H50C 109.5 . . ?
H50A C50 H50C 109.5 . . ?
H50B C50 H50C 109.5 . . ?

loop_
_geom_bond_atom_site_label_1
_geom_bond_atom_site_label_2
_geom_bond_distance
_geom_bond_site_symmetry_2
_geom_bond_publ_flag
V1 N2 2.042(3) . ?
V1 N1 2.066(3) . ?
V1 C22 2.156(3) 2_666 ?
V1 C17 2.181(3) 2_666 ?
V1 C20 2.253(3) 2_666 ?
V1 C21 2.284(3) 2_666 ?
V1 C23 2.298(3) 2_666 ?
V1 C16 2.332(3) 2_666 ?
V2 N4 2.041(3) . ?
V2 N3 2.066(3) . ?
V2 C45 2.155(3) 2_575 ?
V2 C48 2.180(3) 2_575 ?
V2 C47 2.241(3) 2_575 ?
V2 C46 2.271(3) 2_575 ?
V2 C42 2.309(4) 2_575 ?
V2 C41 2.329(3) 2_575 ?
N1 C12 1.335(4) . ?
N1 C1 1.456(4) . ?
N2 C14 1.340(4) . ?
N2 C16 1.445(4) . ?
N3 C37 1.343(4) . ?
N3 C26 1.446(4) . ?
N4 C39 1.342(4) . ?
N4 C41 1.446(4) . ?
C1 C2 1.392(5) . ?
C1 C8 1.404(5) . ?
C2 C5 1.400(5) . ?
C2 C3 1.506(5) . ?
C3 C4 1.504(5) . ?
C3 H3A 0.9700 . ?
C3 H3B 0.9700 . ?
C4 H4A 0.9600 . ?
C4 H4B 0.9600 . ?
C4 H4C 0.9600 . ?
C5 C6 1.380(6) . ?
C5 H5 0.9300 . ?
C6 C7 1.372(6) . ?
C6 H6 0.9300 . ?
C7 C8 1.403(5) . ?
C7 H7 0.9300 . ?
C8 C9 1.494(5) . ?
C9 C10 1.483(5) . ?
C9 H9A 0.9700 . ?
C9 H9B 0.9700 . ?
C10 H10A 0.9600 . ?
C10 H10B 0.9600 . ?
C10 H10C 0.9600 . ?
C11 C12 1.521(4) . ?
C11 H11A 0.9600 . ?
C11 H11B 0.9600 . ?
C11 H11C 0.9600 . ?
C12 C13 1.391(5) . ?
C13 C14 1.399(4) . ?
C13 H13 0.9300 . ?
C14 C15 1.517(4) . ?
C15 H15A 0.9600 . ?
C15 H15B 0.9600 . ?
C15 H15C 0.9600 . ?
C16 C23 1.400(4) . ?
C16 C17 1.434(5) . ?
C16 V1 2.332(3) 2_666 ?
C17 C20 1.457(4) . ?
C17 C18 1.515(5) . ?
C17 V1 2.181(3) 2_666 ?
C18 C19 1.523(5) . ?
C18 H18A 0.9700 . ?
C18 H18B 0.9700 . ?
C19 H19A 0.9600 . ?
C19 H19B 0.9600 . ?
C19 H19C 0.9600 . ?
C20 C21 1.369(5) . ?
C20 V1 2.253(3) 2_666 ?
C20 H20 0.9300 . ?
C21 C22 1.417(5) . ?
C21 V1 2.284(3) 2_666 ?
C21 H21 0.9300 . ?
C22 C23 1.452(4) . ?
C22 V1 2.156(3) 2_666 ?
C22 H22 0.9300 . ?
C23 C24 1.505(5) . ?
C23 V1 2.298(3) 2_666 ?
C24 C25 1.531(5) . ?
C24 H24A 0.9700 . ?
C24 H24B 0.9700 . ?
C25 H25A 0.9600 . ?
C25 H25B 0.9600 . ?
C25 H25C 0.9600 . ?
C26 C33 1.393(5) . ?
C26 C27 1.413(5) . ?
C27 C30 1.392(5) . ?
C27 C28 1.501(5) . ?
C28 C29 1.496(5) . ?
C28 H28A 0.9700 . ?
C28 H28B 0.9700 . ?
C29 H29A 0.9600 . ?
C29 H29B 0.9600 . ?
C29 H29C 0.9600 . ?
C30 C31 1.377(5) . ?
C30 H30 0.9300 . ?
C31 C32 1.386(5) . ?
C31 H31 0.9300 . ?
C32 C33 1.401(5) . ?
C32 H32 0.9300 . ?
C33 C34 1.508(5) . ?
C34 C35 1.504(5) . ?
C34 H34A 0.9700 . ?
C34 H34B 0.9700 . ?
C35 H35A 0.9600 . ?
C35 H35B 0.9600 . ?
C35 H35C 0.9600 . ?
C36 C37 1.519(5) . ?
C36 H36A 0.9600 . ?
C36 H36B 0.9600 . ?
C36 H36C 0.9600 . ?
C37 C38 1.393(5) . ?
C38 C39 1.391(5) . ?
C38 H38 0.9300 . ?
C39 C40 1.520(4) . ?
C40 H40A 0.9600 . ?
C40 H40B 0.9600 . ?
C40 H40C 0.9600 . ?
C41 C42 1.405(4) . ?
C41 C48 1.433(5) . ?
C41 V2 2.329(3) 2_575 ?
C42 C45 1.442(5) . ?
C42 C43 1.505(5) . ?
C42 V2 2.309(4) 2_575 ?
C43 C44 1.540(5) . ?
C43 H43A 0.9700 . ?
C43 H43B 0.9700 . ?
C44 H44A 0.9600 . ?
C44 H44B 0.9600 . ?
C44 H44C 0.9600 . ?
C45 C46 1.409(5) . ?
C45 V2 2.155(3) 2_575 ?
C45 H45 0.9300 . ?
C46 C47 1.377(5) . ?
C46 V2 2.271(3) 2_575 ?
C46 H46 0.9300 . ?
C47 C48 1.450(4) . ?
C47 V2 2.241(3) 2_575 ?
C47 H47 0.9300 . ?
C48 C49 1.511(5) . ?
C48 V2 2.180(3) 2_575 ?
C49 C50 1.519(5) . ?
C49 H49A 0.9700 . ?
C49 H49B 0.9700 . ?
C50 H50A 0.9600 . ?
C50 H50B 0.9600 . ?
C50 H50C 0.9600 . ?
